data_4513055
loop_
_publ_author_name
'Capacci-Daniel, Christina A.'
'Mohammadi, Cameron'
'Urbelis, Jessica H.'
'Heyrana, Katrina'
'Khatri, Natasha M.'
'Solomos, Marina A.'
'Swift, Jennifer A.'

_publ_section_title
;
 Structural Diversity in 1,3-Bis(m-cyanophenyl)urea
;
_journal_issue 5
_journal_name_full 'Crystal Growth &amp; Design'
_journal_page_first 2373
_journal_paper_doi 10.1021/acs.cgd.5b00168
_journal_volume 15
_journal_year 2015
_chemical_formula_moiety 'C18 H15 O P, C15 H10 N4 O'
_chemical_formula_sum 'C33 H25 N4 O2 P'
_chemical_formula_weight 540.54
_chemical_melting_point 126
_chemical_name_common '1,3-biscyano diphenyl urea/TPPO'
_chemical_name_systematic
; 
 ? 
;
_space_group_IT_number 14
_symmetry_cell_setting monoclinic
_symmetry_space_group_name_Hall '-P 2ybc'
_symmetry_space_group_name_H-M 'P 1 21/c 1'
_atom_sites_solution_hydrogens geom
_atom_sites_solution_primary direct
_atom_sites_solution_secondary difmap
_audit_creation_method SHELXL-97
_cell_angle_alpha 90.00
_cell_angle_beta 103.3380(10)
_cell_angle_gamma 90.00
_cell_formula_units_Z 4
_cell_length_a 14.978(2)
_cell_length_b 10.0785(14)
_cell_length_c 18.541(3)
_cell_measurement_reflns_used 9997
_cell_measurement_temperature 100(2)
_cell_measurement_theta_max 28.38
_cell_measurement_theta_min 2.3
_cell_volume 2723.4(7)
_computing_cell_refinement 'Bruker APEXII'
_computing_data_collection 'Bruker APEXII'
_computing_data_reduction 'Bruker APEXII'
_computing_molecular_graphics 'ORTEP-3 for Windows; Ferrugia L J (1997), J. Appl. Cryst. 30, 565'
_computing_publication_material 'Bruker SHELXTL'
_computing_structure_refinement 'SHELXL-97 (Sheldrick, 1997)'
_computing_structure_solution 'SHELXS-97 (Sheldrick, 1990)'
_diffrn_ambient_temperature 100(2)
_diffrn_measured_fraction_theta_full 0.999
_diffrn_measured_fraction_theta_max 0.928
_diffrn_measurement_device_type 'Bruker APEXII CCD'
_diffrn_measurement_method 'omega scans'
_diffrn_radiation_monochromator graphite
_diffrn_radiation_source 'fine-focus sealed tube'
_diffrn_radiation_type MoK\a
_diffrn_radiation_wavelength 0.71073
_diffrn_reflns_av_R_equivalents 0.0243
_diffrn_reflns_av_sigmaI/netI 0.0247
_diffrn_reflns_limit_h_max 19
_diffrn_reflns_limit_h_min -19
_diffrn_reflns_limit_k_max 12
_diffrn_reflns_limit_k_min -13
_diffrn_reflns_limit_l_max 24
_diffrn_reflns_limit_l_min -24
_diffrn_reflns_number 22634
_diffrn_reflns_theta_full 25.00
_diffrn_reflns_theta_max 28.56
_diffrn_reflns_theta_min 2.26
_exptl_absorpt_coefficient_mu 0.139
_exptl_absorpt_correction_T_max 0.7457
_exptl_absorpt_correction_T_min 0.6549
_exptl_absorpt_correction_type multi-scan
_exptl_absorpt_process_details 'SADABS based on Blessing's method; Blessing, Acta Cryst. (1995) A51 33-38'
_exptl_crystal_colour colorless
_exptl_crystal_density_diffrn 1.318
_exptl_crystal_density_method 'not measured'
_exptl_crystal_description 'irregular block'
_exptl_crystal_F_000 1128
_exptl_crystal_size_max 0.6
_exptl_crystal_size_mid 0.59
_exptl_crystal_size_min 0.5
_refine_diff_density_max 0.545
_refine_diff_density_min -0.484
_refine_diff_density_rms 0.071
_refine_ls_extinction_method none
_refine_ls_goodness_of_fit_ref 1.166
_refine_ls_hydrogen_treatment mixed
_refine_ls_matrix_type full
_refine_ls_number_parameters 365
_refine_ls_number_reflns 6454
_refine_ls_number_restraints 0
_refine_ls_restrained_S_all 1.166
_refine_ls_R_factor_all 0.0472
_refine_ls_R_factor_gt 0.0418
_refine_ls_shift/su_max 0.000
_refine_ls_shift/su_mean 0.000
_refine_ls_structure_factor_coef Fsqd
_refine_ls_weighting_details 'calc w=1/[\s^2^(Fo^2^)+(0.0639P)^2^+1.5998P] where P=(Fo^2^+2Fc^2^)/3'
_refine_ls_weighting_scheme calc
_refine_ls_wR_factor_gt 0.1285
_refine_ls_wR_factor_ref 0.1321
_reflns_number_gt 5879
_reflns_number_total 6454
_reflns_threshold_expression >2sigma(I)
_cod_data_source_file cg5b00168_si_002.cif
_cod_data_source_block c:\users\jhu2\desktop\mcyput~1\13005
_cod_depositor_comments
;
The following automatic conversions were performed:
'_atom_site_symetry_multiplicity' tag replaced with
'_atom_site_symmetry_multiplicity' tag as specified in the
replacement file
'/usr/data/users/saulius/crontab/automatic-downloads/current/ACS/lib/lists/replacement-tags.lst'.

Automatic conversion script
Id: cif_correct_tags 3376 2015-05-07 07:48:27Z andrius 
;
_cod_original_cell_volume 2723.3(7)
_cod_original_sg_symbol_Hall -P2ybc
_cod_original_sg_symbol_H-M P21/c
_cod_database_code 4513055

loop_
_symmetry_equiv_pos_as_xyz
'x, y, z'
'-x, y+1/2, -z+1/2'
'-x, -y, -z'
'x, -y-1/2, z-1/2'

loop_
_atom_site_label
_atom_site_type_symbol
_atom_site_fract_x
_atom_site_fract_y
_atom_site_fract_z
_atom_site_U_iso_or_equiv
_atom_site_adp_type
_atom_site_occupancy
_atom_site_symmetry_multiplicity
_atom_site_calc_flag
_atom_site_refinement_flags
P1 P 0.21208(2) 0.68317(4) 0.201247(19) 0.01608(11) Uani 1 1 d .
O1 O 0.19048(7) 1.03724(11) -0.06730(6) 0.0216(2) Uani 1 1 d .
O2 O 0.22710(7) 0.75344(11) 0.13377(6) 0.0219(2) Uani 1 1 d .
C28 C 0.09337(10) 0.64412(15) 0.19385(8) 0.0180(3) Uani 1 1 d .
N1 N 0.13033(9) 0.87749(13) -0.00305(7) 0.0196(3) Uani 1 1 d .
N2 N 0.27666(9) 0.94639(13) 0.04028(7) 0.0208(3) Uani 1 1 d .
C20 C 0.22317(10) 0.76118(15) 0.34951(8) 0.0188(3) Uani 1 1 d .
H15 H 0.1810 0.6947 0.3524 0.023 Uiso 1 1 calc R
C12 C 0.48833(10) 1.26453(16) -0.03454(9) 0.0228(3) Uani 1 1 d .
C11 C 0.46411(10) 1.17408(14) 0.01811(8) 0.0191(3) Uani 1 1 d .
C10 C 0.37842(10) 1.11183(15) 0.00124(8) 0.0198(3) Uani 1 1 d .
H3 H 0.3355 1.1322 -0.0422 0.024 Uiso 1 1 calc R
C21 C 0.25035(10) 0.78336(14) 0.28315(8) 0.0172(3) Uani 1 1 d .
C23 C 0.27502(10) 0.52965(15) 0.21665(8) 0.0178(3) Uani 1 1 d .
C19 C 0.25983(10) 0.83961(15) 0.41124(8) 0.0208(3) Uani 1 1 d .
H14 H 0.2410 0.8265 0.4551 0.025 Uiso 1 1 calc R
C15 C 0.42443(10) 0.99076(16) 0.11611(8) 0.0206(3) Uani 1 1 d .
H6 H 0.4120 0.9270 0.1487 0.025 Uiso 1 1 calc R
C9 C 0.35878(10) 1.01857(15) 0.05086(8) 0.0180(3) Uani 1 1 d .
C22 C 0.26527(10) 0.44124(15) 0.27272(8) 0.0197(3) Uani 1 1 d .
H21 H 0.2247 0.4604 0.3025 0.024 Uiso 1 1 calc R
C1 C 0.19843(10) 0.96132(15) -0.01475(8) 0.0179(3) Uani 1 1 d .
C33 C 0.03419(10) 0.73882(16) 0.21208(9) 0.0220(3) Uani 1 1 d .
H16 H 0.0577 0.8176 0.2349 0.026 Uiso 1 1 calc R
C16 C 0.31372(11) 0.88340(16) 0.27988(9) 0.0236(3) Uani 1 1 d .
H11 H 0.3310 0.8996 0.2356 0.028 Uiso 1 1 calc R
C27 C 0.31643(11) 0.32468(15) 0.28374(9) 0.0230(3) Uani 1 1 d .
H22 H 0.3098 0.2656 0.3207 0.028 Uiso 1 1 calc R
C6 C -0.10902(11) 0.76609(17) -0.05536(8) 0.0235(3) Uani 1 1 d .
C3 C 0.00264(11) 0.94438(15) -0.10701(8) 0.0215(3) Uani 1 1 d .
H10 H 0.0395 1.0045 -0.1249 0.026 Uiso 1 1 calc R
C13 C 0.52889(10) 1.14876(16) 0.08382(8) 0.0215(3) Uani 1 1 d .
H4 H 0.5850 1.1926 0.0945 0.026 Uiso 1 1 calc R
C24 C 0.33662(10) 0.50048(17) 0.17241(8) 0.0221(3) Uani 1 1 d .
H25 H 0.3435 0.5588 0.1352 0.027 Uiso 1 1 calc R
C18 C 0.32417(10) 0.93709(15) 0.40767(9) 0.0222(3) Uani 1 1 d .
H13 H 0.3492 0.9878 0.4494 0.027 Uiso 1 1 calc R
C17 C 0.35117(11) 0.95896(16) 0.34210(9) 0.0250(3) Uani 1 1 d .
H12 H 0.3943 1.0242 0.3397 0.030 Uiso 1 1 calc R
C14 C 0.50776(10) 1.05699(16) 0.13276(8) 0.0221(3) Uani 1 1 d .
H5 H 0.5497 1.0396 0.1772 0.027 Uiso 1 1 calc R
C2 C 0.03932(10) 0.86877(15) -0.04382(8) 0.0180(3) Uani 1 1 d .
C7 C -0.01729(11) 0.77927(16) -0.01795(8) 0.0220(3) Uani 1 1 d .
H7 H 0.0061 0.7286 0.0241 0.026 Uiso 1 1 calc R
C26 C 0.37747(12) 0.29642(17) 0.23952(9) 0.0273(3) Uani 1 1 d .
H23 H 0.4116 0.2185 0.2470 0.033 Uiso 1 1 calc R
C29 C 0.05736(11) 0.52552(16) 0.15998(9) 0.0236(3) Uani 1 1 d .
H20 H 0.0963 0.4615 0.1480 0.028 Uiso 1 1 calc R
C31 C -0.09509(11) 0.59839(18) 0.16189(9) 0.0269(3) Uani 1 1 d .
H18 H -0.1581 0.5837 0.1508 0.032 Uiso 1 1 calc R
C30 C -0.03732(11) 0.50342(18) 0.14413(9) 0.0274(3) Uani 1 1 d .
H19 H -0.0614 0.4247 0.1216 0.033 Uiso 1 1 calc R
C32 C -0.05972(11) 0.71571(18) 0.19619(10) 0.0274(3) Uani 1 1 d .
H17 H -0.0990 0.7789 0.2085 0.033 Uiso 1 1 calc R
N4 N 0.51079(10) 1.33449(15) -0.07596(9) 0.0306(3) Uani 1 1 d .
C25 C 0.38750(11) 0.38393(18) 0.18434(9) 0.0279(3) Uani 1 1 d .
H24 H 0.4286 0.3646 0.1551 0.033 Uiso 1 1 calc R
C5 C -0.14578(11) 0.84049(17) -0.11834(9) 0.0245(3) Uani 1 1 d .
H8 H -0.2069 0.8307 -0.1432 0.029 Uiso 1 1 calc R
C4 C -0.08936(11) 0.92921(16) -0.14302(9) 0.0243(3) Uani 1 1 d .
H9 H -0.1133 0.9803 -0.1848 0.029 Uiso 1 1 calc R
C8 C -0.16706(13) 0.6720(2) -0.02929(9) 0.0340(4) Uani 1 1 d .
N3 N -0.21382(13) 0.5959(2) -0.01125(10) 0.0547(6) Uani 1 1 d .
H2 H 0.2724(11) 0.8902(7) 0.0742(2) 0.031(5) Uiso 1 1 d R
H1 H 0.1439(8) 0.8301(6) 0.03566(14) 0.023(5) Uiso 1 1 d R

loop_
_atom_site_aniso_label
_atom_site_aniso_U_11
_atom_site_aniso_U_22
_atom_site_aniso_U_33
_atom_site_aniso_U_23
_atom_site_aniso_U_13
_atom_site_aniso_U_12
P1 0.01484(18) 0.01732(19) 0.01579(18) 0.00206(12) 0.00294(13) -0.00135(13)
O1 0.0214(5) 0.0247(5) 0.0188(5) 0.0032(4) 0.0046(4) -0.0030(4)
O2 0.0219(5) 0.0250(5) 0.0186(5) 0.0051(4) 0.0042(4) -0.0027(4)
C28 0.0158(6) 0.0209(7) 0.0166(6) 0.0032(5) 0.0024(5) -0.0011(5)
N1 0.0191(6) 0.0229(6) 0.0165(6) 0.0033(5) 0.0038(5) -0.0033(5)
N2 0.0189(6) 0.0245(6) 0.0189(6) 0.0057(5) 0.0042(5) -0.0050(5)
C20 0.0173(6) 0.0174(6) 0.0217(7) 0.0023(5) 0.0045(5) -0.0006(5)
C12 0.0178(7) 0.0225(7) 0.0267(7) 0.0024(6) 0.0020(6) 0.0001(6)
C11 0.0196(7) 0.0166(7) 0.0218(7) 0.0011(5) 0.0064(5) 0.0002(5)
C10 0.0194(7) 0.0217(7) 0.0176(6) 0.0014(5) 0.0030(5) 0.0002(6)
C21 0.0148(6) 0.0163(6) 0.0200(6) 0.0007(5) 0.0032(5) 0.0000(5)
C23 0.0154(6) 0.0198(7) 0.0167(6) -0.0012(5) 0.0005(5) -0.0008(5)
C19 0.0199(7) 0.0213(7) 0.0211(7) -0.0002(5) 0.0049(5) 0.0041(6)
C15 0.0204(7) 0.0234(7) 0.0190(6) 0.0038(5) 0.0063(5) 0.0010(6)
C9 0.0171(6) 0.0196(7) 0.0179(6) -0.0008(5) 0.0051(5) -0.0005(5)
C22 0.0198(7) 0.0204(7) 0.0185(6) -0.0005(5) 0.0035(5) -0.0012(6)
C1 0.0187(7) 0.0194(7) 0.0165(6) -0.0022(5) 0.0059(5) -0.0007(5)
C33 0.0187(7) 0.0203(7) 0.0260(7) 0.0010(6) 0.0032(6) 0.0014(6)
C16 0.0255(8) 0.0225(7) 0.0239(7) 0.0006(6) 0.0080(6) -0.0046(6)
C27 0.0252(8) 0.0194(7) 0.0223(7) -0.0005(5) 0.0011(6) 0.0012(6)
C6 0.0239(7) 0.0283(8) 0.0192(7) -0.0049(6) 0.0066(6) -0.0085(6)
C3 0.0218(7) 0.0213(7) 0.0218(7) 0.0012(6) 0.0054(5) -0.0016(6)
C13 0.0172(7) 0.0218(7) 0.0250(7) -0.0004(6) 0.0035(5) -0.0013(6)
C24 0.0203(7) 0.0281(8) 0.0183(6) -0.0012(6) 0.0051(5) 0.0009(6)
C18 0.0200(7) 0.0192(7) 0.0257(7) -0.0037(6) 0.0018(6) 0.0029(6)
C17 0.0227(7) 0.0212(7) 0.0310(8) -0.0017(6) 0.0059(6) -0.0065(6)
C14 0.0177(7) 0.0270(8) 0.0207(7) 0.0032(6) 0.0024(5) 0.0005(6)
C2 0.0177(6) 0.0202(7) 0.0168(6) -0.0048(5) 0.0057(5) -0.0028(5)
C7 0.0242(7) 0.0257(7) 0.0156(6) -0.0008(5) 0.0040(5) -0.0051(6)
C26 0.0268(8) 0.0242(8) 0.0279(8) -0.0049(6) 0.0003(6) 0.0058(6)
C29 0.0205(7) 0.0240(7) 0.0258(7) -0.0027(6) 0.0045(6) -0.0015(6)
C31 0.0160(7) 0.0374(9) 0.0262(8) 0.0024(7) 0.0025(6) -0.0037(6)
C30 0.0232(8) 0.0293(8) 0.0284(8) -0.0044(7) 0.0034(6) -0.0078(6)
C32 0.0203(7) 0.0301(8) 0.0313(8) 0.0019(7) 0.0045(6) 0.0036(6)
N4 0.0243(7) 0.0308(7) 0.0361(8) 0.0130(6) 0.0055(6) -0.0011(6)
C25 0.0247(8) 0.0346(9) 0.0245(7) -0.0065(6) 0.0062(6) 0.0043(7)
C5 0.0206(7) 0.0300(8) 0.0218(7) -0.0063(6) 0.0024(6) -0.0019(6)
C4 0.0226(7) 0.0267(8) 0.0222(7) 0.0009(6) 0.0019(6) 0.0008(6)
C8 0.0297(9) 0.0482(11) 0.0212(8) 0.0022(7) 0.0000(6) -0.0192(8)
N3 0.0456(10) 0.0820(15) 0.0306(8) 0.0136(9) -0.0034(7) -0.0383(10)

loop_
_atom_type_symbol
_atom_type_description
_atom_type_scat_dispersion_real
_atom_type_scat_dispersion_imag
_atom_type_scat_source
C C 0.0033 0.0016 'International Tables Vol C Tables 4.2.6.8 and 6.1.1.4'
H H 0.0000 0.0000 'International Tables Vol C Tables 4.2.6.8 and 6.1.1.4'
N N 0.0061 0.0033 'International Tables Vol C Tables 4.2.6.8 and 6.1.1.4'
O O 0.0106 0.0060 'International Tables Vol C Tables 4.2.6.8 and 6.1.1.4'
P P 0.1023 0.0942 'International Tables Vol C Tables 4.2.6.8 and 6.1.1.4'

loop_
_geom_angle_atom_site_label_1
_geom_angle_atom_site_label_2
_geom_angle_atom_site_label_3
_geom_angle
O2 P1 C28 112.12(6)
O2 P1 C23 111.39(7)
C28 P1 C23 107.27(7)
O2 P1 C21 111.00(7)
C28 P1 C21 107.69(7)
C23 P1 C21 107.13(7)
C33 C28 C29 119.48(14)
C33 C28 P1 120.30(11)
C29 C28 P1 119.61(12)
C1 N1 C2 128.05(12)
C1 N1 H1 116.0
C2 N1 H1 115.8
C1 N2 C9 128.13(13)
C1 N2 H2 114.9
C9 N2 H2 116.7
C19 C20 C21 119.42(14)
C19 C20 H15 120.3
C21 C20 H15 120.3
N4 C12 C11 177.47(17)
C13 C11 C10 122.08(14)
C13 C11 C12 118.31(14)
C10 C11 C12 119.59(14)
C9 C10 C11 118.55(13)
C9 C10 H3 120.7
C11 C10 H3 120.7
C16 C21 C20 119.47(14)
C16 C21 P1 117.08(11)
C20 C21 P1 123.37(11)
C24 C23 C22 119.76(14)
C24 C23 P1 118.64(11)
C22 C23 P1 121.58(11)
C18 C19 C20 120.54(14)
C18 C19 H14 119.7
C20 C19 H14 119.7
C14 C15 C9 120.86(14)
C14 C15 H6 119.6
C9 C15 H6 119.6
C10 C9 C15 119.50(13)
C10 C9 N2 124.69(13)
C15 C9 N2 115.81(13)
C27 C22 C23 119.83(14)
C27 C22 H21 120.1
C23 C22 H21 120.1
O1 C1 N2 124.76(13)
O1 C1 N1 124.67(13)
N2 C1 N1 110.56(12)
C32 C33 C28 120.17(15)
C32 C33 H16 119.9
C28 C33 H16 119.9
C17 C16 C21 120.59(14)
C17 C16 H11 119.7
C21 C16 H11 119.7
C26 C27 C22 120.05(15)
C26 C27 H22 120.0
C22 C27 H22 120.0
C5 C6 C7 121.33(14)
C5 C6 C8 118.91(15)
C7 C6 C8 119.76(15)
C4 C3 C2 119.68(14)
C4 C3 H10 120.2
C2 C3 H10 120.2
C14 C13 C11 118.51(14)
C14 C13 H4 120.7
C11 C13 H4 120.7
C25 C24 C23 119.70(15)
C25 C24 H25 120.2
C23 C24 H25 120.2
C17 C18 C19 120.06(14)
C17 C18 H13 120.0
C19 C18 H13 120.0
C18 C17 C16 119.90(15)
C18 C17 H12 120.1
C16 C17 H12 120.1
C13 C14 C15 120.44(14)
C13 C14 H5 119.8
C15 C14 H5 119.8
C7 C2 C3 119.15(14)
C7 C2 N1 116.58(13)
C3 C2 N1 124.26(13)
C6 C7 C2 119.81(14)
C6 C7 H7 120.1
C2 C7 H7 120.1
C25 C26 C27 120.20(15)
C25 C26 H23 119.9
C27 C26 H23 119.9
C30 C29 C28 119.86(15)
C30 C29 H20 120.1
C28 C29 H20 120.1
C30 C31 C32 120.40(15)
C30 C31 H18 119.8
C32 C31 H18 119.8
C31 C30 C29 120.04(15)
C31 C30 H19 120.0
C29 C30 H19 120.0
C31 C32 C33 120.06(16)
C31 C32 H17 120.0
C33 C32 H17 120.0
C26 C25 C24 120.46(15)
C26 C25 H24 119.8
C24 C25 H24 119.8
C4 C5 C6 118.32(14)
C4 C5 H8 120.8
C6 C5 H8 120.8
C5 C4 C3 121.72(15)
C5 C4 H9 119.1
C3 C4 H9 119.1
N3 C8 C6 177.5(2)

loop_
_geom_bond_atom_site_label_1
_geom_bond_atom_site_label_2
_geom_bond_distance
P1 O2 1.4990(11)
P1 C28 1.7951(15)
P1 C23 1.8000(15)
P1 C21 1.8034(15)
O1 C1 1.2228(18)
C28 C33 1.396(2)
C28 C29 1.399(2)
N1 C1 1.3797(19)
N1 C2 1.4007(18)
N1 H1 0.8470
N2 C1 1.3728(19)
N2 C9 1.4032(19)
N2 H2 0.8589
C20 C19 1.395(2)
C20 C21 1.400(2)
C20 H15 0.9300
C12 N4 1.149(2)
C12 C11 1.442(2)
C11 C13 1.395(2)
C11 C10 1.398(2)
C10 C9 1.393(2)
C10 H3 0.9300
C21 C16 1.395(2)
C23 C24 1.400(2)
C23 C22 1.402(2)
C19 C18 1.388(2)
C19 H14 0.9300
C15 C14 1.386(2)
C15 C9 1.400(2)
C15 H6 0.9300
C22 C27 1.392(2)
C22 H21 0.9300
C33 C32 1.389(2)
C33 H16 0.9300
C16 C17 1.388(2)
C16 H11 0.9300
C27 C26 1.391(2)
C27 H22 0.9300
C6 C5 1.390(2)
C6 C7 1.395(2)
C6 C8 1.443(2)
C3 C4 1.394(2)
C3 C2 1.399(2)
C3 H10 0.9300
C13 C14 1.383(2)
C13 H4 0.9300
C24 C25 1.390(2)
C24 H25 0.9300
C18 C17 1.385(2)
C18 H13 0.9300
C17 H12 0.9300
C14 H5 0.9300
C2 C7 1.396(2)
C7 H7 0.9300
C26 C25 1.385(3)
C26 H23 0.9300
C29 C30 1.398(2)
C29 H20 0.9300
C31 C30 1.380(2)
C31 C32 1.388(2)
C31 H18 0.9300
C30 H19 0.9300
C32 H17 0.9300
C25 H24 0.9300
C5 C4 1.379(2)
C5 H8 0.9300
C4 H9 0.9300
C8 N3 1.140(2)
